data_2106505
loop_
_publ_author_name
'Gabathuler, J.P.'
'Parthe, E.'
'White, P.'

_publ_section_title
;
 Zr14 Cu51 and Hf14 Cu51 with Gd Ag3.6 structure type
;
_journal_name_full 'Acta Crystallographica B (24,1968-38,1982)'
_journal_page_first 608
_journal_page_last 610
_journal_volume 31
_journal_year 1975
_chemical_formula_sum 'Cu51 Hf14'
_space_group_IT_number 175
_symmetry_space_group_name_Hall '-P 6'
_symmetry_space_group_name_H-M 'P 6/m'
_cell_angle_alpha 90
_cell_angle_beta 90
_cell_angle_gamma 120
_cell_formula_units_Z 1
_cell_length_a 11.18
_cell_length_b 11.18
_cell_length_c 8.235
_cell_volume 891.411
_citation_journal_id_ASTM ACBCAR
_cod_data_source_file Gabathuler_ACBCAR_1975_1928.cif
_cod_data_source_block Cu51Hf14
_cod_original_cell_volume 891.4107
_cod_database_code 2106505

loop_
_symmetry_equiv_pos_as_xyz
x,y,z
x-y,x,z
-y,x-y,z
-x,-y,z
-x+y,-x,z
y,-x+y,z
-x,-y,-z
-x+y,-x,-z
y,-x+y,-z
x,y,-z
x-y,x,-z
-y,x-y,-z

loop_
_atom_site_label
_atom_site_type_symbol
_atom_site_fract_x
_atom_site_fract_y
_atom_site_fract_z
_atom_site_occupancy
_atom_site_U_iso_or_equiv
Cu7 Cu 0.1146 0.1352 0 0.5 0.0
Hf3 Hf 0.4712 0.1417 0.5 1 0.0
Cu6 Cu 0.1044 0.4373 0.3296 1 0.0
Cu1 Cu 0.3333 0.6667 0 1 0.0
Cu5 Cu 0.4942 0.1163 0.152 1 0.0
Hf2 Hf 0.1138 0.3893 0 1 0.0
Hf1 Hf 0 0 0.3114 1 0.0
Cu2 Cu 0.3333 0.6667 0.2931 1 0.0
Cu3 Cu 0.0611 0.2403 0.5 1 0.0
Cu4 Cu 0.1914 0.2651 0.2365 1 0.0
